data_4076295
loop_
_publ_author_name
'Ipaktschi, Junes'
'Mohseni-Ala, Javad'
'D\"ulmer, Ansgar'
'Steffens, Stefan'
'Wittenburg, Christian'
'Heck, J\"urgen'

_publ_section_title
;
 Addition of Ynamines to the Tungsten \h1-Vinylidene Complexes
 (\h5-C5H5)(NO)(CO)WCC(H)R
;
_journal_issue 21
_journal_name_full Organometallics
_journal_page_first 4902
_journal_paper_doi 10.1021/om049554r
_journal_volume 23
_journal_year 2004
_chemical_formula_moiety 'C19 H28 N2 O2 W'
_chemical_formula_sum 'C19 H28 N2 O2 W'
_chemical_formula_weight 500.28
_chemical_name_systematic
;(2-(Diethylamino)-3-methyl-5-tert.-butyl)-1-(carbonyl-nitrosyl-

cyclopentadienyltungsta)-1,3,4-pentatrien 

;
_space_group_IT_number 14
_symmetry_cell_setting monoclinic
_symmetry_Int_Tables_number 14
_symmetry_space_group_name_Hall '-P 2ybc'
_symmetry_space_group_name_H-M 'P 1 21/c 1'
_atom_sites_solution_hydrogens geom
_atom_sites_solution_primary direct
_atom_sites_solution_secondary difmap
_audit_creation_method SHELXL-97
_cell_angle_alpha 90.00
_cell_angle_beta 98.593(13)
_cell_angle_gamma 90.00
_cell_formula_units_Z 4
_cell_length_a 7.8384(8)
_cell_length_b 14.0307(17)
_cell_length_c 18.567(2)
_cell_measurement_reflns_used 386
_cell_measurement_temperature 293(2)
_cell_measurement_theta_max 28.1
_cell_measurement_theta_min 1.91
_cell_volume 2019.0(4)
_computing_cell_refinement 'STOE IPDS CONTROL Software'
_computing_data_collection 'STOE IPDS CONTROL Software'
_computing_data_reduction 'STOE IPDS CONTROL Software'
_computing_molecular_graphics 'ORTEP-3 for Windows (C.K. Johnson, M.N. Burnett, L.J. Farrugia 1999)'
_computing_publication_material 'PLATON (Spek, 2003)'
_computing_structure_refinement 'SHELXL-97 (Sheldrick, 1997)'
_computing_structure_solution 'SHELXS-97 (Sheldrick, 1997)'
_diffrn_ambient_temperature 293(2)
_diffrn_measured_fraction_theta_full 0.930
_diffrn_measured_fraction_theta_max 0.917
_diffrn_measurement_device_type 'STOE Image Plate Diffractometer System'
_diffrn_measurement_method phi-rotation
_diffrn_radiation_monochromator graphite
_diffrn_radiation_source 'fine-focus sealed tube'
_diffrn_radiation_type MoK\a
_diffrn_radiation_wavelength 0.71073
_diffrn_reflns_av_R_equivalents 0.0283
_diffrn_reflns_av_sigmaI/netI 0.0202
_diffrn_reflns_limit_h_max 9
_diffrn_reflns_limit_h_min -8
_diffrn_reflns_limit_k_max 17
_diffrn_reflns_limit_k_min -17
_diffrn_reflns_limit_l_max 22
_diffrn_reflns_limit_l_min -22
_diffrn_reflns_number 14442
_diffrn_reflns_theta_full 25.00
_diffrn_reflns_theta_max 25.96
_diffrn_reflns_theta_min 2.22
_exptl_absorpt_coefficient_mu 5.733
_exptl_absorpt_correction_T_max 0.7758
_exptl_absorpt_correction_T_min 0.4287
_exptl_absorpt_correction_type numerical
_exptl_crystal_colour red
_exptl_crystal_density_diffrn 1.646
_exptl_crystal_density_method 'not measured'
_exptl_crystal_description 'crystal fragment'
_exptl_crystal_F_000 984
_exptl_crystal_size_max 0.24
_exptl_crystal_size_mid 0.12
_exptl_crystal_size_min 0.08
_refine_diff_density_max 0.739
_refine_diff_density_min -0.686
_refine_diff_density_rms 0.091
_refine_ls_extinction_method none
_refine_ls_goodness_of_fit_ref 1.114
_refine_ls_hydrogen_treatment mixed
_refine_ls_matrix_type full
_refine_ls_number_parameters 245
_refine_ls_number_reflns 3625
_refine_ls_number_restraints 0
_refine_ls_restrained_S_all 1.114
_refine_ls_R_factor_all 0.0322
_refine_ls_R_factor_gt 0.0246
_refine_ls_shift/su_max 0.001
_refine_ls_shift/su_mean 0.000
_refine_ls_structure_factor_coef Fsqd
_refine_ls_weighting_details 'calc w=1/[\s^2^(Fo^2^)+(0.0255P)^2^+3.8854P] where P=(Fo^2^+2Fc^2^)/3'
_refine_ls_weighting_scheme calc
_refine_ls_wR_factor_gt 0.0545
_refine_ls_wR_factor_ref 0.0658
_reflns_number_gt 3103
_reflns_number_total 3625
_reflns_threshold_expression >2sigma(I)
_cod_data_source_file om049554rsi20040730_054746.cif
_cod_data_source_block ipak069j
_cod_depositor_comments
;
The following automatic conversions were performed:

'_symmetry_cell_setting' value 'Monoclinic' changed to 'monoclinic'
according to /home/saulius/struct/CIF-dictionaries/cif_core.dic
dictionary named 'cif_core.dic' version 2.4.1 from 2010-06-29.

Automatic conversion script
Id: cif_fix_values 1715 2011-07-08 13:25:40Z adriana 
;
_cod_original_cell_volume 2019.1(4)
_cod_original_sg_symbol_H-M 'P 21/c'
_cod_database_code 4076295

loop_
_symmetry_equiv_pos_as_xyz
'x, y, z'
'-x, y+1/2, -z+1/2'
'-x, -y, -z'
'x, -y-1/2, z-1/2'

loop_
_atom_site_label
_atom_site_type_symbol
_atom_site_fract_x
_atom_site_fract_y
_atom_site_fract_z
_atom_site_U_iso_or_equiv
_atom_site_adp_type
_atom_site_occupancy
_atom_site_symmetry_multiplicity
_atom_site_calc_flag
_atom_site_refinement_flags
W W 0.32355(3) 0.467937(14) 0.355556(10) 0.04211(8) Uani 1 1 d .
C11 C 0.2457(8) 0.4886(4) 0.4718(3) 0.0528(13) Uani 1 1 d .
H11 H 0.2917 0.5389 0.5011 0.12(3) Uiso 1 1 d R
C12 C 0.3163(8) 0.3993(5) 0.4700(3) 0.0639(15) Uani 1 1 d .
H12 H 0.4186 0.3792 0.4979 0.08(2) Uiso 1 1 d R
C13 C 0.2108(9) 0.3438(5) 0.4201(4) 0.0683(16) Uani 1 1 d .
H13 H 0.2287 0.2803 0.4089 0.10(3) Uiso 1 1 d R
C14 C 0.0724(8) 0.4009(5) 0.3898(3) 0.0660(16) Uani 1 1 d .
H14 H -0.0177 0.3821 0.3542 0.08(2) Uiso 1 1 d R
C15 C 0.0928(7) 0.4911(4) 0.4222(3) 0.0543(13) Uani 1 1 d .
H15 H 0.0189 0.5429 0.4126 0.08(2) Uiso 1 1 d R
N1 N 0.5150(6) 0.4121(4) 0.3357(2) 0.0561(11) Uani 1 1 d .
O1 O 0.6430(6) 0.3655(4) 0.3272(3) 0.0846(14) Uani 1 1 d .
C10 C 0.2139(8) 0.4690(5) 0.2536(3) 0.0614(14) Uani 1 1 d .
O2 O 0.1383(8) 0.4658(4) 0.1954(2) 0.1015(19) Uani 1 1 d .
C1 C 0.3903(7) 0.6129(4) 0.3445(2) 0.0457(11) Uani 1 1 d .
N2 N 0.5349(6) 0.6548(3) 0.3292(2) 0.0539(11) Uani 1 1 d .
C16 C 0.6854(8) 0.5984(5) 0.3163(3) 0.0676(16) Uani 1 1 d .
H16A H 0.6918 0.5412 0.3459 0.066(18) Uiso 1 1 d R
H16B H 0.7895 0.6351 0.3313 0.075(19) Uiso 1 1 d R
C17 C 0.6778(13) 0.5703(8) 0.2374(4) 0.105(3) Uani 1 1 d .
H17A H 0.7780 0.5335 0.2315 0.11(3) Uiso 1 1 d R
H17B H 0.6742 0.6267 0.2080 0.09(3) Uiso 1 1 d R
H17C H 0.5760 0.5330 0.2226 0.09(3) Uiso 1 1 d R
C18 C 0.5584(9) 0.7588(5) 0.3235(3) 0.0705(18) Uani 1 1 d .
H18A H 0.4465 0.7898 0.3173 0.10(3) Uiso 1 1 d R
H18B H 0.6122 0.7727 0.2809 0.09(2) Uiso 1 1 d R
C19 C 0.6687(10) 0.7982(6) 0.3906(4) 0.089(2) Uani 1 1 d .
H19A H 0.6803 0.8659 0.3855 0.13(3) Uiso 1 1 d R
H19B H 0.7807 0.7691 0.3960 0.09(2) Uiso 1 1 d R
H19C H 0.6154 0.7847 0.4327 0.13(4) Uiso 1 1 d R
C2 C 0.2459(7) 0.6823(4) 0.3504(3) 0.0473(12) Uani 1 1 d .
C9 C 0.1256(8) 0.7055(5) 0.2797(3) 0.0652(16) Uani 1 1 d .
H9A H 0.1650 0.6729 0.2398 0.23(6) Uiso 1 1 d R
H9B H 0.1259 0.7730 0.2712 0.24(6) Uiso 1 1 d R
H9C H 0.0106 0.6850 0.2838 0.21(6) Uiso 1 1 d R
C3 C 0.2217(7) 0.7176(4) 0.4129(3) 0.0528(13) Uani 1 1 d .
C4 C 0.1845(9) 0.7502(4) 0.4738(3) 0.0669(17) Uani 1 1 d .
H4 H 0.1232 0.7092 0.4998 0.048(14) Uiso 1 1 d R
C5 C 0.2286(10) 0.8460(4) 0.5076(4) 0.0709(17) Uani 1 1 d .
C6 C 0.2614(13) 0.9179(5) 0.4502(5) 0.091(2) Uani 1 1 d .
H6A H 0.2888 0.9786 0.4727 0.11(3) Uiso 1 1 d R
H6B H 0.1601 0.9238 0.4144 0.12(3) Uiso 1 1 d R
H6C H 0.3563 0.8966 0.4271 0.11(3) Uiso 1 1 d R
C7 C 0.0757(13) 0.8776(6) 0.5441(6) 0.103(3) Uani 1 1 d .
H7A H 0.0994 0.9392 0.5658 0.13(3) Uiso 1 1 d R
H7B H 0.0584 0.8324 0.5812 0.12(3) Uiso 1 1 d R
H7C H -0.0265 0.8810 0.5085 0.18(5) Uiso 1 1 d R
C8 C 0.3893(15) 0.8382(7) 0.5648(6) 0.116(3) Uani 1 1 d .
H8A H 0.4174 0.8998 0.5859 0.17(4) Uiso 1 1 d R
H8B H 0.4840 0.8153 0.5423 0.17(5) Uiso 1 1 d R
H8C H 0.3675 0.7946 0.6022 0.10(3) Uiso 1 1 d R

loop_
_atom_site_aniso_label
_atom_site_aniso_U_11
_atom_site_aniso_U_22
_atom_site_aniso_U_33
_atom_site_aniso_U_23
_atom_site_aniso_U_13
_atom_site_aniso_U_12
W 0.03241(13) 0.05319(12) 0.03938(11) -0.00050(9) 0.00097(7) 0.00124(10)
C11 0.054(4) 0.065(3) 0.042(3) 0.002(2) 0.012(2) -0.011(3)
C12 0.059(4) 0.074(4) 0.056(3) 0.027(3) -0.001(3) -0.006(3)
C13 0.066(4) 0.054(3) 0.086(4) 0.016(3) 0.014(3) -0.004(3)
C14 0.045(4) 0.084(4) 0.067(3) 0.008(3) 0.002(3) -0.022(3)
C15 0.034(3) 0.072(4) 0.060(3) 0.013(3) 0.015(2) 0.000(2)
N1 0.036(3) 0.071(3) 0.059(3) -0.009(2) -0.0009(19) 0.005(2)
O1 0.050(3) 0.097(4) 0.105(3) -0.021(3) 0.008(2) 0.025(2)
C10 0.052(4) 0.078(4) 0.053(3) -0.010(3) 0.006(3) 0.005(3)
O2 0.100(4) 0.149(5) 0.045(2) -0.016(3) -0.024(2) 0.026(4)
C1 0.050(3) 0.056(3) 0.029(2) 0.006(2) -0.0019(18) -0.004(2)
N2 0.037(3) 0.072(3) 0.052(2) 0.020(2) 0.0033(18) -0.006(2)
C16 0.045(4) 0.095(5) 0.063(3) 0.011(3) 0.009(3) -0.007(3)
C17 0.087(7) 0.165(9) 0.067(4) 0.004(5) 0.030(4) 0.001(6)
C18 0.051(4) 0.081(4) 0.078(4) 0.040(3) 0.003(3) -0.016(3)
C19 0.051(5) 0.094(5) 0.117(6) 0.017(4) -0.004(4) -0.024(4)
C2 0.035(3) 0.053(3) 0.053(3) 0.010(2) 0.002(2) -0.002(2)
C9 0.042(4) 0.085(4) 0.064(3) 0.017(3) -0.006(3) 0.004(3)
C3 0.045(3) 0.047(3) 0.065(3) 0.007(2) 0.003(2) 0.005(2)
C4 0.094(5) 0.047(3) 0.062(3) 0.001(3) 0.019(3) 0.008(3)
C5 0.082(5) 0.054(3) 0.072(4) -0.008(3) -0.001(3) 0.008(3)
C6 0.116(7) 0.048(4) 0.106(6) 0.002(4) 0.003(5) 0.006(4)
C7 0.125(8) 0.071(5) 0.115(6) -0.035(5) 0.027(6) 0.007(5)
C8 0.133(9) 0.091(6) 0.107(6) -0.007(6) -0.037(6) 0.013(6)

loop_
_atom_type_symbol
_atom_type_description
_atom_type_scat_dispersion_real
_atom_type_scat_dispersion_imag
_atom_type_scat_source
C C 0.0033 0.0016 'International Tables Vol C Tables 4.2.6.8 and 6.1.1.4'
H H 0.0000 0.0000 'International Tables Vol C Tables 4.2.6.8 and 6.1.1.4'
N N 0.0061 0.0033 'International Tables Vol C Tables 4.2.6.8 and 6.1.1.4'
O O 0.0106 0.0060 'International Tables Vol C Tables 4.2.6.8 and 6.1.1.4'
W W -0.8490 6.8722 'International Tables Vol C Tables 4.2.6.8 and 6.1.1.4'

loop_
_geom_angle_atom_site_label_1
_geom_angle_atom_site_label_2
_geom_angle_atom_site_label_3
_geom_angle
N1 W C10 93.7(2)
N1 W C1 100.1(2)
C10 W C1 88.7(2)
N1 W C12 98.2(2)
C10 W C12 144.5(3)
C1 W C12 121.5(2)
N1 W C11 126.0(2)
C10 W C11 138.7(2)
C1 W C11 94.15(19)
C12 W C11 34.0(2)
N1 W C14 130.2(3)
C10 W C14 90.0(2)
C1 W C14 129.7(2)
C12 W C14 57.0(2)
C11 W C14 57.2(2)
N1 W C13 99.9(2)
C10 W C13 110.7(3)
C1 W C13 151.0(2)
C12 W C13 34.3(2)
C11 W C13 57.0(2)
C14 W C13 34.5(2)
N1 W C15 154.8(2)
C10 W C15 104.2(2)
C1 W C15 97.9(2)
C12 W C15 57.1(2)
C11 W C15 34.6(2)
C14 W C15 34.6(2)
C13 W C15 57.4(2)
C12 C11 C15 108.4(5)
C12 C11 W 72.8(3)
C15 C11 W 73.3(3)
C12 C11 H11 125.8
C15 C11 H11 125.8
W C11 H11 119.9
C11 C12 C13 109.1(6)
C11 C12 W 73.2(3)
C13 C12 W 73.6(3)
C11 C12 H12 125.5
C13 C12 H12 125.5
W C12 H12 119.5
C12 C13 C14 107.3(6)
C12 C13 W 72.2(3)
C14 C13 W 72.5(3)
C12 C13 H13 126.3
C14 C13 H13 126.4
W C13 H13 120.9
C13 C14 C15 108.2(5)
C13 C14 W 73.0(4)
C15 C14 W 73.0(3)
C13 C14 H14 125.9
C15 C14 H14 125.9
W C14 H14 119.9
C11 C15 C14 107.0(5)
C11 C15 W 72.2(3)
C14 C15 W 72.4(3)
C11 C15 H15 126.5
C14 C15 H15 126.6
W C15 H15 120.7
O1 N1 W 172.7(5)
O2 C10 W 174.5(6)
N2 C1 C2 113.5(4)
N2 C1 W 132.0(4)
C2 C1 W 114.5(4)
C1 N2 C16 121.4(5)
C1 N2 C18 124.4(5)
C16 N2 C18 114.1(5)
N2 C16 C17 112.5(6)
N2 C16 H16A 109.1
C17 C16 H16A 108.9
N2 C16 H16B 109.2
C17 C16 H16B 109.1
H16A C16 H16B 107.9
C16 C17 H17A 109.7
C16 C17 H17B 109.3
H17A C17 H17B 109.5
C16 C17 H17C 109.4
H17A C17 H17C 109.5
H17B C17 H17C 109.5
N2 C18 C19 111.4(5)
N2 C18 H18A 109.4
C19 C18 H18A 109.3
N2 C18 H18B 109.3
C19 C18 H18B 109.4
H18A C18 H18B 108.0
C18 C19 H19A 109.5
C18 C19 H19B 109.4
H19A C19 H19B 109.5
C18 C19 H19C 109.6
H19A C19 H19C 109.5
H19B C19 H19C 109.5
C3 C2 C1 121.4(4)
C3 C2 C9 122.0(5)
C1 C2 C9 116.6(5)
C2 C9 H9A 109.4
C2 C9 H9B 109.5
H9A C9 H9B 109.5
C2 C9 H9C 109.5
H9A C9 H9C 109.5
H9B C9 H9C 109.5
C4 C3 C2 175.1(7)
C3 C4 C5 127.9(6)
C3 C4 H4 116.0
C5 C4 H4 116.1
C4 C5 C6 110.7(6)
C4 C5 C8 110.0(6)
C6 C5 C8 109.1(8)
C4 C5 C7 107.4(6)
C6 C5 C7 110.2(7)
C8 C5 C7 109.5(8)
C5 C6 H6A 109.5
C5 C6 H6B 109.5
H6A C6 H6B 109.5
C5 C6 H6C 109.4
H6A C6 H6C 109.5
H6B C6 H6C 109.5
C5 C7 H7A 109.4
C5 C7 H7B 109.3
H7A C7 H7B 109.5
C5 C7 H7C 109.8
H7A C7 H7C 109.5
H7B C7 H7C 109.5
C5 C8 H8A 109.6
C5 C8 H8B 109.5
H8A C8 H8B 109.5
C5 C8 H8C 109.3
H8A C8 H8C 109.5
H8B C8 H8C 109.5

loop_
_geom_bond_atom_site_label_1
_geom_bond_atom_site_label_2
_geom_bond_distance
W N1 1.780(5)
W C10 1.958(6)
W C1 2.118(5)
W C12 2.342(5)
W C11 2.348(5)
W C14 2.353(6)
W C13 2.360(6)
W C15 2.361(6)
C11 C12 1.373(9)
C11 C15 1.399(8)
C11 H11 0.9300
C12 C13 1.386(9)
C12 H12 0.9300
C13 C14 1.397(9)
C13 H13 0.9300
C14 C15 1.401(9)
C14 H14 0.9300
C15 H15 0.9300
N1 O1 1.227(6)
C10 O2 1.154(7)
C1 N2 1.345(7)
C1 C2 1.509(8)
N2 C16 1.470(8)
N2 C18 1.476(8)
C16 C17 1.509(9)
C16 H16A 0.9700
C16 H16B 0.9700
C17 H17A 0.9600
C17 H17B 0.9600
C17 H17C 0.9600
C18 C19 1.511(9)
C18 H18A 0.9700
C18 H18B 0.9700
C19 H19A 0.9600
C19 H19B 0.9600
C19 H19C 0.9600
C2 C3 1.301(7)
C2 C9 1.532(7)
C9 H9A 0.9600
C9 H9B 0.9600
C9 H9C 0.9600
C3 C4 1.293(8)
C4 C5 1.503(8)
C4 H4 0.9300
C5 C6 1.518(10)
C5 C8 1.525(10)
C5 C7 1.528(11)
C6 H6A 0.9600
C6 H6B 0.9600
C6 H6C 0.9600
C7 H7A 0.9600
C7 H7B 0.9600
C7 H7C 0.9600
C8 H8A 0.9600
C8 H8B 0.9600
C8 H8C 0.9600
